data_4320038
loop_
_publ_author_name
'Young-Jin Kim'
'Su-Oak Kim'
'Young-Inn Kim'
'Sung-Nak Choi'

_publ_section_title
;
 A Mimic Molecule of Blue Copper Protein Active Site
 [(-)-Sparteine-N,N'](maleonitriledithiolato-S,S')copper(II)
;
_journal_name_full 'Inorganic Chemistry'
_journal_page_first 4481
_journal_page_last 4484
_journal_paper_doi 10.1021/ic001396i
_journal_volume 40
_journal_year 2001
_chemical_formula_moiety 'C19 H26 Cu N4 S2 '
_chemical_formula_sum 'C19 H26 Cu N4 S2'
_chemical_formula_weight 438.11
_space_group_IT_number 169
_symmetry_cell_setting hexagonal
_symmetry_Int_Tables_number 169
_symmetry_space_group_name_Hall 'P 61'
_symmetry_space_group_name_H-M 'P 61'
_audit_creation_date 2000-08-29
_audit_creation_method 'by teXsan for Windows v1.0'
_cell_angle_alpha 90
_cell_angle_beta 90
_cell_angle_gamma 120
_cell_formula_units_Z 6
_cell_length_a 8.569(3)
_cell_length_b 8.569(3)
_cell_length_c 45.78(2)
_cell_measurement_reflns_used 0
_cell_measurement_temperature 153.2
_cell_measurement_theta_max 0.0
_cell_measurement_theta_min 0.0
_cell_volume 2911.2(19)
_computing_cell_refinement 'MSC/AFC Diffractometer Control'
_computing_data_collection 'MSC/AFC Diffractometer Control'
_computing_data_reduction 'teXsan for Windows (MSC, 1997)'
_computing_publication_material 'teXsan for Windows (MSC, 1997)'
_computing_structure_refinement 'teXsan for Windows (MSC, 1997)'
_computing_structure_solution
;
SIR92 (Altomare, et. al. 1993)
;
_diffrn_ambient_temperature 153.2
_diffrn_measurement_device SMART-1000
_diffrn_measurement_method \w-2\q
_diffrn_orient_matrix_UB_11 0.00000
_diffrn_orient_matrix_UB_12 0.00000
_diffrn_orient_matrix_UB_13 0.00000
_diffrn_orient_matrix_UB_21 0.00000
_diffrn_orient_matrix_UB_22 0.00000
_diffrn_orient_matrix_UB_23 0.00000
_diffrn_orient_matrix_UB_31 0.00000
_diffrn_orient_matrix_UB_32 0.00000
_diffrn_orient_matrix_UB_33 0.00000
_diffrn_radiation_detector 'scintillation counter'
_diffrn_radiation_monochromator graphite
_diffrn_radiation_source 'sealed molybdenem tube'
_diffrn_radiation_type 'Mo K\a'
_diffrn_radiation_wavelength 0.7107
_diffrn_reflns_av_R_equivalents 0.12170
_diffrn_reflns_av_sigmaI/netI 0.125
_diffrn_reflns_limit_h_max 11
_diffrn_reflns_limit_h_min -10
_diffrn_reflns_limit_k_max 10
_diffrn_reflns_limit_k_min -11
_diffrn_reflns_limit_l_max 59
_diffrn_reflns_limit_l_min -60
_diffrn_reflns_number 26754
_diffrn_reflns_reduction_process 'Lp corrections applied'
_diffrn_reflns_theta_max 28.29
_diffrn_reflns_theta_min 1.34
_diffrn_standards_decay_% 0.00
_diffrn_standards_interval_count 0
_diffrn_standards_number 0
_exptl_absorpt_coefficient_mu 1.352
_exptl_absorpt_correction_type none
_exptl_crystal_colour blue
_exptl_crystal_density_diffrn 1.499
_exptl_crystal_density_meas ?
_exptl_crystal_description plate
_exptl_crystal_F_000 1374.00
_exptl_crystal_size_max 0.17
_exptl_crystal_size_mid 0.14
_exptl_crystal_size_min 0.04
_refine_diff_density_max 1.41
_refine_diff_density_min 0.00
_refine_ls_extinction_method none
_refine_ls_goodness_of_fit_all 1.454
_refine_ls_goodness_of_fit_ref 1.930
_refine_ls_hydrogen_treatment noref
_refine_ls_matrix_type full
_refine_ls_number_constraints 0
_refine_ls_number_parameters 139
_refine_ls_number_reflns 3222
_refine_ls_number_restraints 0
_refine_ls_R_factor_all 0.1374
_refine_ls_R_factor_gt 0.069
_refine_ls_shift/su_max 0.0000
_refine_ls_shift/su_mean 0.0002
_refine_ls_structure_factor_coef Fsqd
_refine_ls_weighting_details 'w = 1/[\s^2^(Fo)]'
_refine_ls_weighting_scheme sigma
_refine_ls_wR_factor_all 0.1350
_refine_ls_wR_factor_ref 0.127
_reflns_number_gt 3222
_reflns_number_total 6330
_reflns_threshold_expression I>3.00\s(I)
_cod_data_source_file ic001396i.cif
_cod_data_source_block '_s39j'
_cod_depositor_comments
;
The following automatic conversions were performed:

'_symmetry_cell_setting' tag value 'hexgonal' was replaced with
'hexagonal' value.

Automatic conversion script
Id: cif_fix_values 1646 2011-03-28 12:23:43Z adriana 

The following automatic conversions were performed:

'_exptl_crystal_density_meas' value 'not measured' was changed to '?'
- the value is perceived as not measured.

Automatic conversion script
Id: cif_fix_values 3008 2015-01-20 13:52:24Z robertas 
;
_cod_original_cell_volume 2911.1(15)
_cod_original_sg_symbol_H-M 'P 61 '
_cod_original_formula_sum 'C19 H26 Cu N4 S2 '
_cod_database_code 4320038

loop_
_symmetry_equiv_pos_as_xyz
'   +x,   +y,   +z'
'   -y,   +x-y,1/3+z'
'   -x+y,   -x,2/3+z'
'   -x,   -y,1/2+z'
'   +y,   -x+y,5/6+z'
'   +x-y,   +x,1/6+z'

loop_
_atom_site_label
_atom_site_fract_x
_atom_site_fract_y
_atom_site_fract_z
_atom_site_U_iso_or_equiv
_atom_site_occupancy
_atom_site_refinement_flags
_atom_site_adp_type
_atom_site_calc_flag
_atom_site_calc_attached_atom
Cu(1) -0.58559(12) -0.06020(12) -0.3005 0.0232(3) 1.000 . Uani d ?
S(1) -0.5610(3) 0.2154(3) -0.30282(6) 0.0314(7) 1.000 . Uani d ?
S(2) -0.7131(3) -0.1466(3) -0.34462(5) 0.0259(6) 1.000 . Uani d ?
N(1) -0.7146(9) 0.4519(9) -0.3526(2) 0.038(2) 1.000 . Uani d ?
N(2) -0.8722(9) 0.0335(9) -0.4033(2) 0.037(2) 1.000 . Uani d ?
N(3) -0.7333(8) -0.2539(8) -0.27077(13) 0.017(2) 1.000 . Uani d ?
N(4) -0.3580(8) -0.0098(7) -0.27868(12) 0.014(2) 1.000 . Uani d ?
C(1) -0.6618(9) 0.1919(10) -0.3362(2) 0.017(2) 1.000 . Uiso d ?
C(2) -0.7282(10) 0.0419(10) -0.3539(2) 0.015(2) 1.000 . Uiso d ?
C(3) -0.6904(11) 0.3370(11) -0.3448(2) 0.023(2) 1.000 . Uiso d ?
C(4) -0.8081(10) 0.0391(10) -0.3802(2) 0.016(2) 1.000 . Uiso d ?
C(5) -0.9240(10) -0.3286(10) -0.2797(2) 0.023(2) 1.000 . Uiso d ?
C(6) -1.0630(11) -0.4465(10) -0.2567(2) 0.025(2) 1.000 . Uiso d ?
C(7) -1.0387(12) -0.3441(12) -0.2299(2) 0.035(2) 1.000 . Uiso d ?
C(8) -0.8396(11) -0.2755(10) -0.2185(2) 0.032(2) 1.000 . Uiso d ?
C(9) -0.7047(11) -0.1651(10) -0.2425(2) 0.022(2) 1.000 . Uiso d ?
C(10) -0.5123(10) -0.1000(10) -0.2302(2) 0.020(2) 1.000 . Uiso d ?
C(11) -0.3683(11) 0.0457(11) -0.2498(2) 0.029(2) 1.000 . Uiso d ?
C(12) -0.6813(10) -0.3956(10) -0.2719(2) 0.017(2) 1.000 . Uiso d ?
C(13) -0.4849(11) -0.3190(10) -0.2602(2) 0.023(2) 1.000 . Uiso d ?
C(14) -0.4739(10) -0.2579(10) -0.2292(2) 0.020(2) 1.000 . Uiso d ?
C(15) -0.3369(9) -0.1790(10) -0.2785(2) 0.019(2) 1.000 . Uiso d ?
C(16) -0.3211(10) -0.2296(10) -0.3092(2) 0.023(2) 1.000 . Uiso d ?
C(17) -0.1620(12) -0.0797(12) -0.3248(2) 0.029(2) 1.000 . Uiso d ?
C(18) -0.1787(12) 0.0876(13) -0.3246(2) 0.032(2) 1.000 . Uiso d ?
C(19) -0.1968(10) 0.1385(10) -0.2948(2) 0.024(2) 1.000 . Uiso d ?
H(1) -0.9433 -0.4015 -0.2966 0.029 1.000 . Uiso c ?
H(2) -0.9423 -0.2323 -0.2843 0.029 1.000 . Uiso c ?
H(3) -1.0479 -0.5470 -0.2527 0.031 1.000 . Uiso c ?
H(4) -1.1786 -0.4855 -0.2643 0.031 1.000 . Uiso c ?
H(5) -1.1207 -0.4197 -0.2151 0.033 1.000 . Uiso c ?
H(6) -1.0548 -0.2441 -0.2331 0.033 1.000 . Uiso c ?
H(7) -0.8238 -0.3751 -0.2140 0.041 1.000 . Uiso c ?
H(8) -0.8135 -0.2009 -0.2019 0.041 1.000 . Uiso c ?
H(9) -0.7129 -0.0600 -0.2458 0.022 1.000 . Uiso c ?
H(10) -0.5031 -0.0514 -0.2117 0.027 1.000 . Uiso c ?
H(11) -0.3933 0.1404 -0.2517 0.034 1.000 . Uiso c ?
H(12) -0.2558 0.0843 -0.2415 0.034 1.000 . Uiso c ?
H(13) -0.6860 -0.4336 -0.2916 0.027 1.000 . Uiso c ?
H(14) -0.7616 -0.4949 -0.2603 0.027 1.000 . Uiso c ?
H(15) -0.4656 -0.4194 -0.2595 0.033 1.000 . Uiso c ?
H(16) -0.5616 -0.3515 -0.2174 0.031 1.000 . Uiso c ?
H(17) -0.3574 -0.2170 -0.2215 0.031 1.000 . Uiso c ?
H(18) -0.2284 -0.1470 -0.2689 0.031 1.000 . Uiso c ?
H(19) -0.4266 -0.2576 -0.3198 0.026 1.000 . Uiso c ?
H(20) -0.3044 -0.3312 -0.3088 0.026 1.000 . Uiso c ?
H(21) -0.1593 -0.1146 -0.3446 0.033 1.000 . Uiso c ?
H(22) -0.0536 -0.0540 -0.3153 0.033 1.000 . Uiso c ?
H(23) -0.2828 0.0641 -0.3358 0.041 1.000 . Uiso c ?
H(24) -0.0748 0.1832 -0.3338 0.041 1.000 . Uiso c ?
H(25) -0.0905 0.1632 -0.2843 0.035 1.000 . Uiso c ?
H(26) -0.2064 0.2433 -0.2955 0.035 1.000 . Uiso c ?

loop_
_atom_site_aniso_label
_atom_site_aniso_U_11
_atom_site_aniso_U_22
_atom_site_aniso_U_33
_atom_site_aniso_U_12
_atom_site_aniso_U_13
_atom_site_aniso_U_23
Cu(1) 0.0193(6) 0.0136(6) 0.0359(5) 0.0077(5) -0.0050(5) 0.0025(5)
S(1) 0.036(1) 0.0151(12) 0.044(2) 0.0133(11) -0.0108(13) -0.0019(12)
S(2) 0.0264(13) 0.0127(12) 0.0403(13) 0.0112(11) -0.0067(11) 0.0023(10)
N(1) 0.031(5) 0.020(4) 0.063(6) 0.012(4) -0.007(4) -0.006(4)
N(2) 0.024(5) 0.016(4) 0.071(6) 0.009(4) -0.000(4) 0.009(4)
N(3) 0.009(4) 0.018(4) 0.024(4) 0.006(3) -0.005(3) -0.005(3)
N(4) 0.014(4) 0.011(4) 0.016(4) 0.005(3) 0.000(3) -0.001(3)

loop_
_atom_type_symbol
_atom_type_oxidation_number
_atom_type_number_in_cell
_atom_type_scat_dispersion_real
_atom_type_scat_dispersion_imag
_atom_type_scat_source
C 0 114 0.002 0.002
;International Tables for Crystallography
(1992, Vol. C, Table 6.1.1.2)
;
H 0 156 0.000 0.000
;International Tables for Crystallography
(1992, Vol. C, Table 6.1.1.2)
;
N 0 24 0.004 0.003
;International Tables for Crystallography
(1992, Vol. C, Table 6.1.1.2)
;
S 0 12 0.110 0.124
;International Tables for Crystallography
(1992, Vol. C, Table 6.1.1.2)
;
Cu 0 6 0.263 1.266
;International Tables for Crystallography
(1992, Vol. C, Tables 4.2.6.8 and 6.1.1.1)
;

loop_
_geom_angle_atom_site_label_1
_geom_angle_atom_site_label_2
_geom_angle_atom_site_label_3
_geom_angle
_geom_angle_site_symmetry_1
_geom_angle_site_symmetry_2
_geom_angle_site_symmetry_3
_geom_angle_publ_flag
S1 CU1 S2 94.47(12) . . . ?
S1 CU1 N3 125.4(3) . . . ?
S1 CU1 N4 102.8(2) . . . ?
S2 CU1 N3 109.5(2) . . . ?
S2 CU1 N4 140.4(2) . . . ?
N3 CU1 N4 89.1(3) . . . ?
CU1 S1 C1 98.0(4) . . . ?
CU1 S2 C2 99.4(4) . . . ?
CU1 N3 C5 105.7(6) . . . ?
CU1 N3 C9 107.2(6) . . . ?
CU1 N3 C12 108.9(6) . . . ?
C5 N3 C9 109.3(8) . . . ?
C5 N3 C12 110.6(8) . . . ?
C9 N3 C12 114.6(8) . . . ?
CU1 N4 C11 108.3(6) . . . ?
CU1 N4 C15 110.6(6) . . . ?
CU1 N4 C19 108.3(6) . . . ?
C11 N4 C15 111.3(8) . . . ?
C11 N4 C19 110.7(8) . . . ?
C15 N4 C19 107.6(7) . . . ?
S1 C1 C2 125.6(8) . . . ?
S1 C1 C3 115.9(8) . . . ?
C2 C1 C3 118.4(9) . . . ?
S2 C2 C1 122.4(8) . . . ?
S2 C2 C4 117.6(8) . . . ?
C1 C2 C4 120.0(10) . . . ?
N1 C3 C1 177.9(12) . . . ?
N2 C4 C2 177.0(11) . . . ?
N3 C5 C6 114.8(9) . . . ?
N3 C5 H1 107.4 . . . no
N3 C5 H2 108.3 . . . no
C6 C5 H1 107.6 . . . no
C6 C5 H2 108.5 . . . no
H1 C5 H2 110.2 . . . no
C5 C6 C7 110.6(9) . . . ?
C5 C6 H3 108.4 . . . no
C5 C6 H4 108.1 . . . no
C7 C6 H3 109.9 . . . no
C7 C6 H4 109.5 . . . no
H3 C6 H4 110.2 . . . no
C6 C7 C8 107.5(10) . . . ?
C6 C7 H5 110.5 . . . no
C6 C7 H6 111.9 . . . no
C8 C7 H5 108.0 . . . no
C8 C7 H6 109.4 . . . no
H5 C7 H6 109.4 . . . no
C7 C8 C9 109.5(9) . . . ?
C7 C8 H7 110.3 . . . no
C7 C8 H8 111.1 . . . no
C9 C8 H7 108.0 . . . no
C9 C8 H8 107.9 . . . no
H7 C8 H8 109.9 . . . no
N3 C9 C8 115.8(9) . . . ?
N3 C9 C10 112.2(9) . . . ?
N3 C9 H9 106.4 . . . no
C8 C9 C10 107.4(8) . . . ?
C8 C9 H9 108.0 . . . no
C10 C9 H9 106.5 . . . no
C9 C10 C11 110.9(8) . . . ?
C9 C10 C14 110.4(8) . . . ?
C9 C10 H10 109.1 . . . no
C11 C10 C14 107.1(8) . . . ?
C11 C10 H10 108.4 . . . no
C14 C10 H10 110.9 . . . no
N4 C11 C10 115.6(9) . . . ?
N4 C11 H11 106.3 . . . no
N4 C11 H12 105.9 . . . no
C10 C11 H11 108.6 . . . no
C10 C11 H12 108.6 . . . no
H11 C11 H12 112.0 . . . no
N3 C12 C13 110.1(8) . . . ?
N3 C12 H13 109.5 . . . no
N3 C12 H14 109.5 . . . no
C13 C12 H13 108.7 . . . no
C13 C12 H14 109.3 . . . no
H13 C12 H14 109.7 . . . no
C12 C13 C14 109.8(9) . . . ?
C12 C13 C15 116.6(9) . . . ?
C12 C13 H15 105.5 . . . no
C14 C13 C15 111.7(9) . . . ?
C14 C13 H15 106.0 . . . no
C15 C13 H15 106.4 . . . no
C10 C14 C13 105.9(8) . . . ?
C10 C14 H16 109.4 . . . no
C10 C14 H17 109.5 . . . no
C13 C14 H16 111.1 . . . no
C13 C14 H17 110.7 . . . no
H16 C14 H17 110.1 . . . no
N4 C15 C13 107.8(8) . . . ?
N4 C15 C16 109.6(8) . . . ?
N4 C15 H18 107.0 . . . no
C13 C15 C16 117.2(9) . . . ?
C13 C15 H18 107.0 . . . no
C16 C15 H18 107.7 . . . no
C15 C16 C17 111.8(9) . . . ?
C15 C16 H19 109.9 . . . no
C15 C16 H20 108.8 . . . no
C17 C16 H19 108.6 . . . no
C17 C16 H20 107.7 . . . no
H19 C16 H20 110.0 . . . no
C16 C17 C18 109.4(10) . . . ?
C16 C17 H21 109.5 . . . no
C16 C17 H22 110.4 . . . no
C18 C17 H21 109.3 . . . no
C18 C17 H22 109.0 . . . no
H21 C17 H22 109.2 . . . no
C17 C18 C19 111.2(10) . . . ?
C17 C18 H23 108.5 . . . no
C17 C18 H24 108.8 . . . no
C19 C18 H23 109.7 . . . no
C19 C18 H24 110.4 . . . no
H23 C18 H24 108.2 . . . no
N4 C19 C18 113.0(9) . . . ?
N4 C19 H25 107.9 . . . no
N4 C19 H26 109.7 . . . no
C18 C19 H25 107.7 . . . no
C18 C19 H26 108.8 . . . no
H25 C19 H26 109.6 . . . no

loop_
_geom_bond_atom_site_label_1
_geom_bond_atom_site_label_2
_geom_bond_distance
_geom_bond_site_symmetry_1
_geom_bond_site_symmetry_2
_geom_bond_publ_flag
CU1 S1 2.266(3) . . ?
CU1 S2 2.239(3) . . ?
CU1 N3 2.027(8) . . ?
CU1 N4 2.036(8) . . ?
S1 C1 1.715(10) . . ?
S2 C2 1.736(10) . . ?
N1 C3 1.159(13) . . ?
N2 C4 1.186(12) . . ?
N3 C5 1.484(13) . . ?
N3 C9 1.459(12) . . ?
N3 C12 1.489(12) . . ?
N4 C11 1.422(12) . . ?
N4 C15 1.548(12) . . ?
N4 C19 1.520(12) . . ?
C1 C2 1.379(13) . . ?
C1 C3 1.44(1) . . ?
C2 C4 1.379(13) . . ?
C5 C6 1.53(1) . . ?
C5 H1 0.95 . . no
C5 H2 0.94 . . no
C6 C7 1.46(1) . . ?
C6 H3 0.95 . . no
C6 H4 0.94 . . no
C7 C8 1.59(2) . . ?
C7 H5 0.96 . . no
C7 H6 0.94 . . no
C8 C9 1.53(1) . . ?
C8 H7 0.95 . . no
C8 H8 0.94 . . no
C9 C10 1.56(2) . . ?
C9 H9 0.95 . . no
C10 C11 1.53(1) . . ?
C10 C14 1.55(1) . . ?
C10 H10 0.93 . . no
C11 H11 0.94 . . no
C11 H12 0.93 . . no
C12 C13 1.56(1) . . ?
C12 H13 0.95 . . no
C12 H14 0.95 . . no
C13 C14 1.499(13) . . ?
C13 C15 1.49(1) . . ?
C13 H15 0.95 . . no
C14 H16 0.95 . . no
C14 H17 0.95 . . no
C15 C16 1.50(1) . . ?
C15 H18 0.94 . . no
C16 C17 1.50(1) . . ?
C16 H19 0.94 . . no
C16 H20 0.95 . . no
C17 C18 1.51(2) . . ?
C17 H21 0.96 . . no
C17 H22 0.95 . . no
C18 C19 1.46(2) . . ?
C18 H23 0.96 . . no
C18 H24 0.95 . . no
C19 H25 0.96 . . no
C19 H26 0.94 . . no

loop_
_geom_contact_atom_site_label_1
_geom_contact_atom_site_label_2
_geom_contact_distance
_geom_contact_site_symmetry_1
_geom_contact_site_symmetry_2
_geom_contact_publ_flag
S2 N1 3.454(10) . 1_545 no
N1 H5 2.7080 . 5_554 no
N1 H19 2.8987 . 1_565 no
N1 H24 2.9088 . 1_455 no
N1 H13 2.9277 . 1_565 no
N1 H12 2.9498 . 5_454 no
N1 C7 3.44(2) . 5_554 no
N1 C11 3.49(2) . 5_454 no
N2 H6 2.7828 . 5_444 no
N2 H25 2.7967 . 5_454 no
N2 H12 2.8400 . 5_454 no
N2 H9 2.8550 . 5_444 no
N2 H18 2.9751 . 5_454 no
N2 H14 3.0264 . 5_554 no
C2 H22 3.0442 . 1_455 no
C2 C17 3.58(2) . 1_455 no
C3 H7 2.8862 . 5_554 no
C3 H24 2.9156 . 1_455 no
C3 C8 3.60(2) . 5_554 no
C6 H26 2.9111 . 1_445 no
C6 C19 3.60(2) . 1_445 no
C7 H21 2.8727 . 6_455 no
C8 H21 3.0484 . 6_455 no
C14 H23 3.0024 . 6 no
C18 H17 2.9885 . 5_554 no
C19 H3 3.0264 . 1_665 no
H2 H22 2.5940 . 1_455 no
H3 H26 2.5449 . 1_445 no
H4 H26 2.6355 . 1_445 no
H5 H21 2.6181 . 6_455 no
H6 H18 2.6146 . 1_455 no
H6 H21 2.6175 . 6_455 no
H8 H21 2.4440 . 6_455 no
H17 H23 2.4730 . 6 no

loop_
_geom_torsion_atom_site_label_1
_geom_torsion_atom_site_label_2
_geom_torsion_atom_site_label_3
_geom_torsion_atom_site_label_4
_geom_torsion_site_symmetry_1
_geom_torsion_site_symmetry_2
_geom_torsion_site_symmetry_3
_geom_torsion_site_symmetry_4
_geom_torsion
_geom_torsion_publ_flag
CU1 S1 C1 C2 . . . . -1.0(9) no
CU1 S1 C1 C3 . . . . 173.9(7) no
CU1 S2 C2 C1 . . . . 3.0(9) no
CU1 S2 C2 C4 . . . . -177.9(8) no
CU1 N3 C5 C6 . . . . -166.5(7) no
CU1 N3 C9 C8 . . . . 164.5(7) no
CU1 N3 C9 C10 . . . . -71.6(8) no
CU1 N3 C12 C13 . . . . 68.6(8) no
CU1 N4 C11 C10 . . . . 68.3(10) no
CU1 N4 C15 C13 . . . . -67.5(9) no
CU1 N4 C15 C16 . . . . 61.2(8) no
CU1 N4 C19 C18 . . . . -62.0(9) no
S1 CU1 S2 C2 . . . . -2.7(4) no
S1 CU1 N3 C5 . . . . 74.4(6) no
S1 CU1 N3 C9 . . . . -42.2(7) no
S1 CU1 N3 C12 . . . . -166.7(5) no
S1 CU1 N4 C11 . . . . 65.4(7) no
S1 CU1 N4 C15 . . . . -172.4(5) no
S1 CU1 N4 C19 . . . . -54.7(6) no
S1 C1 C2 S2 . . . . -1.5(14) no
S1 C1 C2 C4 . . . . 179.4(8) no
S1 C1 C3 N1 . . . . 168(34) no
S2 CU1 S1 C1 . . . . 2.2(4) no
S2 CU1 N3 C5 . . . . -36.3(6) no
S2 CU1 N3 C9 . . . . -152.8(6) no
S2 CU1 N3 C12 . . . . 82.6(6) no
S2 CU1 N4 C11 . . . . 179.0(5) no
S2 CU1 N4 C15 . . . . -58.8(7) no
S2 CU1 N4 C19 . . . . 58.9(7) no
S2 C2 C1 C3 . . . . -176.2(8) no
S2 C2 C4 N2 . . . . -44(23) no
N1 C3 C1 C2 . . . . -17(35) no
N2 C4 C2 C1 . . . . 135(22) no
N3 CU1 S1 C1 . . . . -115.6(4) no
N3 CU1 S2 C2 . . . . 127.4(4) no
N3 CU1 N4 C11 . . . . -60.8(7) no
N3 CU1 N4 C15 . . . . 61.4(6) no
N3 CU1 N4 C19 . . . . 179.1(6) no
N3 C5 C6 C7 . . . . 59.3(12) no
N3 C9 C8 C7 . . . . -54.1(12) no
N3 C9 C10 C11 . . . . 64.4(11) no
N3 C9 C10 C14 . . . . -54.1(11) no
N3 C12 C13 C14 . . . . 59.9(11) no
N3 C12 C13 C15 . . . . -68.4(11) no
N4 CU1 S1 C1 . . . . 146.3(4) no
N4 CU1 S2 C2 . . . . -119.0(5) no
N4 CU1 N3 C5 . . . . 179.5(6) no
N4 CU1 N3 C9 . . . . 62.9(6) no
N4 CU1 N3 C12 . . . . -61.6(6) no
N4 C11 C10 C9 . . . . -63.3(12) no
N4 C11 C10 C14 . . . . 57.1(12) no
N4 C15 C13 C12 . . . . 65.6(11) no
N4 C15 C13 C14 . . . . -61.8(11) no
N4 C15 C16 C17 . . . . 59.3(11) no
N4 C19 C18 C17 . . . . -58.1(12) no
C3 C1 C2 C4 . . . . 4.6(15) no
C5 N3 C9 C8 . . . . 50.4(11) no
C5 N3 C9 C10 . . . . 174.3(8) no
C5 N3 C12 C13 . . . . -175.7(8) no
C5 C6 C7 C8 . . . . -58.8(11) no
C6 C5 N3 C9 . . . . -51.5(11) no
C6 C5 N3 C12 . . . . 75.7(10) no
C6 C7 C8 C9 . . . . 56.6(11) no
C7 C8 C9 C10 . . . . 179.5(8) no
C8 C9 N3 C12 . . . . -74.5(11) no
C8 C9 C10 C11 . . . . -167.1(9) no
C8 C9 C10 C14 . . . . 74.3(10) no
C9 N3 C12 C13 . . . . -51.5(11) no
C9 C10 C14 C13 . . . . 61.3(10) no
C10 C9 N3 C12 . . . . 49.4(11) no
C10 C11 N4 C15 . . . . -53.5(11) no
C10 C11 N4 C19 . . . . -173.2(8) no
C10 C14 C13 C12 . . . . -64.4(10) no
C10 C14 C13 C15 . . . . 66.6(11) no
C11 N4 C15 C13 . . . . 53.0(11) no
C11 N4 C15 C16 . . . . -178.3(9) no
C11 N4 C19 C18 . . . . 179.4(9) no
C11 C10 C14 C13 . . . . -59.5(11) no
C12 C13 C15 C16 . . . . -58.5(12) no
C13 C15 N4 C19 . . . . 174.5(8) no
C13 C15 C16 C17 . . . . -177.4(9) no
C14 C13 C15 C16 . . . . 174.1(9) no
C15 N4 C19 C18 . . . . 57.6(10) no
C15 C16 C17 C18 . . . . -57.7(11) no
C16 C15 N4 C19 . . . . -56.9(9) no
C16 C17 C18 C19 . . . . 55.9(12) no
